data_1514198
loop_
_publ_author_name
'Jiang, Ting'
'Zhang, Ping'
'Yu, Changjiang'
'Yin, Jian'
'Jiao, Lijuan'
'Dai, En'
'Wang, Jun'
'Wei, Yun'
'Mu, Xiaolong'
'Hao, Erhong'

_publ_section_title
;
 Straightforward Synthesis of Oligopyrroles through a Regioselective SNAr
 Reaction of Pyrroles and Halogenated Boron Dipyrrins.
;
_journal_issue 7
_journal_name_full 'Organic letters'
_journal_page_first 1952
_journal_page_last 1955
_journal_paper_doi 10.1021/ol500507f
_journal_volume 16
_journal_year 2014
_chemical_formula_sum 'C27 H24 Cl2 N4'
_chemical_formula_weight 475.40
_chemical_name_systematic
; 
 ? 
;
_space_group_IT_number 41
_symmetry_cell_setting orthorhombic
_symmetry_space_group_name_Hall 'A 2 -2ab'
_symmetry_space_group_name_H-M 'A b a 2'
_atom_sites_solution_hydrogens geom
_atom_sites_solution_primary direct
_atom_sites_solution_secondary difmap
_audit_creation_method SHELXL-97
_cell_angle_alpha 90.00
_cell_angle_beta 90.00
_cell_angle_gamma 90.00
_cell_formula_units_Z 8
_cell_length_a 26.511(2)
_cell_length_b 27.724(2)
_cell_length_c 7.4876(7)
_cell_measurement_reflns_used 6367
_cell_measurement_temperature 293(2)
_cell_measurement_theta_max 24.90
_cell_measurement_theta_min 2.73
_cell_volume 5503.3(8)
_computing_cell_refinement 'Bruker SMART'
_computing_data_collection 'Bruker SMART'
_computing_data_reduction 'Bruker SAINT'
_computing_molecular_graphics 'Bruker SHELXTL'
_computing_publication_material 'Bruker SHELXTL'
_computing_structure_refinement 'SHELXL-97 (Sheldrick, 1997)'
_computing_structure_solution 'SHELXS-97 (Sheldrick, 1990)'
_diffrn_ambient_temperature 293(2)
_diffrn_measured_fraction_theta_full 0.999
_diffrn_measured_fraction_theta_max 0.999
_diffrn_measurement_device_type 'CCD area detector'
_diffrn_measurement_method 'phi and omega scans'
_diffrn_radiation_monochromator graphite
_diffrn_radiation_source 'fine-focus sealed tube'
_diffrn_radiation_type MoK\a
_diffrn_radiation_wavelength 0.71073
_diffrn_reflns_av_R_equivalents 0.0365
_diffrn_reflns_av_sigmaI/netI 0.0385
_diffrn_reflns_limit_h_max 34
_diffrn_reflns_limit_h_min -32
_diffrn_reflns_limit_k_max 36
_diffrn_reflns_limit_k_min -36
_diffrn_reflns_limit_l_max 9
_diffrn_reflns_limit_l_min -9
_diffrn_reflns_number 23430
_diffrn_reflns_theta_full 27.58
_diffrn_reflns_theta_max 27.58
_diffrn_reflns_theta_min 1.47
_exptl_absorpt_coefficient_mu 0.256
_exptl_absorpt_correction_T_max 0.9699
_exptl_absorpt_correction_T_min 0.9651
_exptl_absorpt_correction_type multi-scan
_exptl_crystal_colour blue
_exptl_crystal_density_diffrn 1.148
_exptl_crystal_density_method 'not measured'
_exptl_crystal_description block
_exptl_crystal_F_000 1984
_exptl_crystal_size_max 0.14
_exptl_crystal_size_mid 0.13
_exptl_crystal_size_min 0.12
_platon_squeeze_details
;
;
_refine_diff_density_max 0.275
_refine_diff_density_min -0.227
_refine_diff_density_rms 0.031
_refine_ls_abs_structure_details 'Flack H D (1983), Acta Cryst. A39, 876-881'
_refine_ls_abs_structure_Flack -0.02(6)
_refine_ls_extinction_method none
_refine_ls_goodness_of_fit_ref 1.050
_refine_ls_hydrogen_treatment mixed
_refine_ls_matrix_type full
_refine_ls_number_parameters 310
_refine_ls_number_reflns 5865
_refine_ls_number_restraints 1
_refine_ls_restrained_S_all 1.050
_refine_ls_R_factor_all 0.0676
_refine_ls_R_factor_gt 0.0444
_refine_ls_shift/su_max 0.002
_refine_ls_shift/su_mean 0.000
_refine_ls_structure_factor_coef Fsqd
_refine_ls_weighting_details 'calc w=1/[\s^2^(Fo^2^)+(0.0470P)^2^+0.6485P] where P=(Fo^2^+2Fc^2^)/3'
_refine_ls_weighting_scheme calc
_refine_ls_wR_factor_gt 0.1008
_refine_ls_wR_factor_ref 0.1082
_reflns_number_gt 3966
_reflns_number_total 5865
_reflns_threshold_expression >2sigma(I)
_cod_data_source_file ol500507f_si_002.cif
_cod_data_source_block 131209a
_cod_depositor_comments
;
The following automatic conversions were performed:

'_symmetry_cell_setting' value 'Orthorhombic' changed to
'orthorhombic' according to
/usr/data/users/saulius/automatic-downloads/rss-feeds/ACS/lib/dictionaries/cif_core.dic
dictionary named 'cif_core.dic' version 2.4.2 from 2011-04-26.

Automatic conversion script
Id: cif_fix_values 2281 2013-09-26 08:29:07Z andrius 

 Adding full bibliography for
 ./tmp-cod-update-bibliographies-8800/cifs/1514198.cif.
;
_cod_original_cell_volume 5503.4(8)
_cod_original_sg_symbol_H-M Aba2
_cod_database_code 1514198

loop_
_symmetry_equiv_pos_as_xyz
'x, y, z'
'-x, -y, z'
'x+1/2, -y+1/2, z'
'-x+1/2, y+1/2, z'
'x, y+1/2, z+1/2'
'-x, -y+1/2, z+1/2'
'x+1/2, -y+1, z+1/2'
'-x+1/2, y+1, z+1/2'

loop_
_atom_site_label
_atom_site_type_symbol
_atom_site_fract_x
_atom_site_fract_y
_atom_site_fract_z
_atom_site_U_iso_or_equiv
_atom_site_adp_type
_atom_site_occupancy
_atom_site_symmetry_multiplicity
_atom_site_calc_flag
_atom_site_refinement_flags
C1 C 1.04565(9) 0.26720(10) 0.7722(4) 0.0610(7) Uani 1 1 d .
Cl1 Cl 0.69091(2) 0.20073(2) 0.71422(11) 0.0673(2) Uani 1 1 d .
H1 H 0.9871(10) 0.2446(8) 0.602(4) 0.064(7) Uiso 1 1 d .
N1 N 1.01016(7) 0.23729(8) 0.7003(3) 0.0588(5) Uani 1 1 d .
C2 C 1.07597(9) 0.23913(11) 0.8754(4) 0.0648(7) Uani 1 1 d .
H2 H 1.1033 0.2502 0.9415 0.078 Uiso 1 1 calc R
Cl2 Cl 1.05552(3) 0.08329(3) 0.58634(16) 0.0978(3) Uani 1 1 d .
N2 N 0.93437(6) 0.15668(6) 0.6956(3) 0.0533(5) Uani 1 1 d .
C3 C 1.05956(9) 0.19059(11) 0.8670(4) 0.0651(7) Uani 1 1 d .
N3 N 0.83845(6) 0.19051(6) 0.7113(3) 0.0523(5) Uani 1 1 d .
H3 H 0.8687 0.2004 0.7301 0.063 Uiso 1 1 calc R
C4 C 1.01875(8) 0.19039(9) 0.7552(3) 0.0555(6) Uani 1 1 d .
H4 H 0.7255(10) 0.2794(9) 0.816(4) 0.062(8) Uiso 1 1 d .
N4 N 0.75355(9) 0.29015(8) 0.8419(4) 0.0632(6) Uani 1 1 d .
C5 C 1.04653(10) 0.31967(11) 0.7271(5) 0.0818(9) Uani 1 1 d .
H5A H 1.0747 0.3347 0.7850 0.123 Uiso 1 1 calc R
H5B H 1.0158 0.3345 0.7672 0.123 Uiso 1 1 calc R
H5C H 1.0496 0.3235 0.6002 0.123 Uiso 1 1 calc R
C6 C 1.08060(12) 0.14877(11) 0.9682(5) 0.0917(10) Uani 1 1 d .
H6A H 1.0539 0.1268 0.9977 0.138 Uiso 1 1 calc R
H6B H 1.0962 0.1601 1.0760 0.138 Uiso 1 1 calc R
H6C H 1.1052 0.1325 0.8961 0.138 Uiso 1 1 calc R
C7 C 0.98550(8) 0.15166(9) 0.6956(4) 0.0587(6) Uani 1 1 d .
C8 C 0.99644(9) 0.10613(9) 0.6264(4) 0.0658(7) Uani 1 1 d .
C9 C 0.95133(9) 0.08304(9) 0.5880(5) 0.0677(7) Uani 1 1 d .
H9 H 0.9476 0.0519 0.5434 0.081 Uiso 1 1 calc R
C10 C 0.91260(8) 0.11509(8) 0.6284(4) 0.0564(6) Uani 1 1 d .
C11 C 0.85938(9) 0.10996(8) 0.6043(4) 0.0591(7) Uani 1 1 d .
C12 C 0.82542(8) 0.14606(8) 0.6456(4) 0.0552(7) Uani 1 1 d .
C13 C 0.77123(8) 0.14318(9) 0.6330(4) 0.0616(7) Uani 1 1 d .
H13 H 0.7523 0.1172 0.5922 0.074 Uiso 1 1 calc R
C14 C 0.75360(8) 0.18569(8) 0.6923(4) 0.0543(6) Uani 1 1 d .
C15 C 0.79674(8) 0.21583(8) 0.7411(3) 0.0505(6) Uani 1 1 d .
C16 C 0.79721(8) 0.26323(8) 0.8140(3) 0.0509(6) Uani 1 1 d .
C17 C 0.83640(9) 0.29075(9) 0.8829(3) 0.0518(6) Uani 1 1 d .
C18 C 0.81548(10) 0.33373(9) 0.9471(4) 0.0616(7) Uani 1 1 d .
H18 H 0.8334 0.3589 0.9990 0.074 Uiso 1 1 calc R
C19 C 0.76423(10) 0.33262(9) 0.9208(4) 0.0640(7) Uani 1 1 d .
C20 C 0.89096(9) 0.27692(10) 0.8942(4) 0.0638(7) Uani 1 1 d .
H20A H 0.8942 0.2474 0.9604 0.096 Uiso 1 1 calc R
H20B H 0.9094 0.3020 0.9534 0.096 Uiso 1 1 calc R
H20C H 0.9042 0.2724 0.7760 0.096 Uiso 1 1 calc R
C21 C 0.72332(11) 0.36791(11) 0.9655(6) 0.0927(11) Uani 1 1 d .
H21A H 0.7041 0.3749 0.8600 0.139 Uiso 1 1 calc R
H21B H 0.7381 0.3971 1.0103 0.139 Uiso 1 1 calc R
H21C H 0.7016 0.3543 1.0548 0.139 Uiso 1 1 calc R
C22 C 0.84138(10) 0.06351(9) 0.5284(5) 0.0742(9) Uani 1 1 d .
C23 C 0.84511(12) 0.02101(10) 0.6245(7) 0.1036(13) Uani 1 1 d .
H23 H 0.8594 0.0210 0.7379 0.124 Uiso 1 1 calc R
C24 C 0.82700(19) -0.02221(13) 0.5491(9) 0.1286(18) Uani 1 1 d .
H24 H 0.8286 -0.0508 0.6135 0.154 Uiso 1 1 calc R
C25 C 0.80702(19) -0.02185(17) 0.3811(11) 0.157(3) Uani 1 1 d .
H25 H 0.7967 -0.0506 0.3284 0.189 Uiso 1 1 calc R
C26 C 0.8023(2) 0.01972(17) 0.2921(10) 0.175(3) Uani 1 1 d .
H26 H 0.7869 0.0199 0.1804 0.210 Uiso 1 1 calc R
C27 C 0.81977(17) 0.06200(13) 0.3639(7) 0.139(2) Uani 1 1 d .
H27 H 0.8168 0.0904 0.2984 0.167 Uiso 1 1 calc R

loop_
_atom_site_aniso_label
_atom_site_aniso_U_11
_atom_site_aniso_U_22
_atom_site_aniso_U_33
_atom_site_aniso_U_23
_atom_site_aniso_U_13
_atom_site_aniso_U_12
C1 0.0427(13) 0.0815(18) 0.0587(17) -0.0125(13) 0.0077(12) -0.0125(12)
Cl1 0.0346(3) 0.0840(4) 0.0834(5) 0.0130(4) -0.0038(3) -0.0002(3)
N1 0.0398(10) 0.0747(14) 0.0618(14) -0.0078(13) -0.0022(12) -0.0069(9)
C2 0.0351(12) 0.099(2) 0.0606(18) -0.0172(16) 0.0014(12) -0.0114(13)
Cl2 0.0484(4) 0.1078(6) 0.1372(8) -0.0323(6) 0.0021(5) 0.0172(4)
N2 0.0356(9) 0.0600(11) 0.0642(13) -0.0032(11) -0.0019(10) -0.0066(8)
C3 0.0369(12) 0.0906(19) 0.0678(19) -0.0058(15) -0.0013(12) -0.0006(13)
N3 0.0330(9) 0.0588(11) 0.0651(13) -0.0001(11) -0.0047(10) -0.0043(8)
C4 0.0309(11) 0.0766(17) 0.0590(17) -0.0074(13) 0.0002(10) -0.0036(10)
N4 0.0390(11) 0.0703(14) 0.0802(17) 0.0056(13) -0.0019(11) 0.0025(11)
C5 0.081(2) 0.0834(19) 0.081(2) -0.0153(19) 0.0006(19) -0.0190(15)
C6 0.072(2) 0.106(2) 0.097(2) -0.001(2) -0.0247(19) 0.0146(18)
C7 0.0410(12) 0.0682(14) 0.0669(17) 0.0000(14) -0.0012(13) 0.0003(10)
C8 0.0399(13) 0.0718(16) 0.086(2) -0.0073(15) -0.0026(13) 0.0057(11)
C9 0.0567(15) 0.0561(14) 0.090(2) -0.0014(15) -0.0030(16) 0.0017(12)
C10 0.0407(12) 0.0558(13) 0.0728(18) 0.0051(12) -0.0005(12) -0.0024(10)
C11 0.0462(13) 0.0526(13) 0.0785(19) 0.0074(13) -0.0075(13) -0.0060(10)
C12 0.0388(12) 0.0562(13) 0.0707(18) 0.0103(12) -0.0059(11) -0.0083(10)
C13 0.0435(13) 0.0637(15) 0.077(2) 0.0100(14) -0.0086(13) -0.0097(11)
C14 0.0368(11) 0.0635(13) 0.0626(16) 0.0130(14) -0.0020(12) -0.0033(10)
C15 0.0397(12) 0.0647(14) 0.0470(16) 0.0113(12) -0.0042(11) -0.0003(10)
C16 0.0389(12) 0.0567(14) 0.0570(17) 0.0080(12) -0.0001(11) 0.0041(10)
C17 0.0440(12) 0.0626(14) 0.0487(15) 0.0050(12) -0.0016(11) -0.0004(11)
C18 0.0563(16) 0.0633(16) 0.0653(18) -0.0038(14) 0.0024(13) -0.0008(12)
C19 0.0568(17) 0.0598(15) 0.075(2) 0.0015(14) 0.0033(14) 0.0053(12)
C20 0.0462(13) 0.0756(16) 0.0697(19) -0.0019(14) -0.0088(13) -0.0005(12)
C21 0.0635(19) 0.084(2) 0.130(3) -0.001(2) 0.018(2) 0.0201(15)
C22 0.0486(15) 0.0527(15) 0.121(3) -0.0017(16) -0.0119(16) -0.0042(11)
C23 0.095(2) 0.0612(19) 0.154(4) 0.012(2) 0.002(2) -0.0146(16)
C24 0.116(3) 0.061(2) 0.209(6) -0.001(3) 0.004(4) -0.011(2)
C25 0.129(4) 0.078(3) 0.265(8) -0.027(4) -0.063(5) -0.017(2)
C26 0.186(5) 0.099(3) 0.240(7) -0.038(4) -0.110(5) -0.010(3)
C27 0.182(4) 0.065(2) 0.172(5) -0.015(2) -0.096(4) 0.001(2)

loop_
_atom_type_symbol
_atom_type_description
_atom_type_scat_dispersion_real
_atom_type_scat_dispersion_imag
_atom_type_scat_source
C C 0.0033 0.0016 'International Tables Vol C Tables 4.2.6.8 and 6.1.1.4'
H H 0.0000 0.0000 'International Tables Vol C Tables 4.2.6.8 and 6.1.1.4'
N N 0.0061 0.0033 'International Tables Vol C Tables 4.2.6.8 and 6.1.1.4'
Cl Cl 0.1484 0.1585 'International Tables Vol C Tables 4.2.6.8 and 6.1.1.4'

loop_
_geom_angle_atom_site_label_1
_geom_angle_atom_site_label_2
_geom_angle_atom_site_label_3
_geom_angle
C2 C1 N1 106.5(2)
C2 C1 C5 132.6(2)
N1 C1 C5 120.9(3)
C1 N1 C4 109.9(2)
C1 N1 H1 127.0(14)
C4 N1 H1 121.5(14)
C1 C2 C3 109.7(2)
C1 C2 H2 125.2
C3 C2 H2 125.2
C7 N2 C10 109.26(19)
C4 C3 C2 105.9(2)
C4 C3 C6 127.1(3)
C2 C3 C6 126.9(3)
C15 N3 C12 108.99(18)
C15 N3 H3 125.5
C12 N3 H3 125.5
C3 C4 N1 108.0(2)
C3 C4 C7 131.9(3)
N1 C4 C7 120.1(2)
C19 N4 C16 111.1(2)
C19 N4 H4 127.6(18)
C16 N4 H4 121.2(18)
C1 C5 H5A 109.5
C1 C5 H5B 109.5
H5A C5 H5B 109.5
C1 C5 H5C 109.5
H5A C5 H5C 109.5
H5B C5 H5C 109.5
C3 C6 H6A 109.5
C3 C6 H6B 109.5
H6A C6 H6B 109.5
C3 C6 H6C 109.5
H6A C6 H6C 109.5
H6B C6 H6C 109.5
N2 C7 C8 107.4(2)
N2 C7 C4 121.7(2)
C8 C7 C4 130.8(2)
C9 C8 C7 108.4(2)
C9 C8 Cl2 125.5(2)
C7 C8 Cl2 126.06(19)
C8 C9 C10 107.2(2)
C8 C9 H9 126.4
C10 C9 H9 126.4
N2 C10 C9 107.66(19)
N2 C10 C11 122.7(2)
C9 C10 C11 129.6(2)
C12 C11 C10 122.9(2)
C12 C11 C22 120.3(2)
C10 C11 C22 116.8(2)
N3 C12 C11 124.6(2)
N3 C12 C13 108.9(2)
C11 C12 C13 126.5(2)
C14 C13 C12 106.0(2)
C14 C13 H13 127.0
C12 C13 H13 127.0
C13 C14 C15 108.2(2)
C13 C14 Cl1 125.44(18)
C15 C14 Cl1 126.36(19)
N3 C15 C16 123.0(2)
N3 C15 C14 107.9(2)
C16 C15 C14 129.1(2)
C17 C16 N4 105.7(2)
C17 C16 C15 131.0(2)
N4 C16 C15 123.0(2)
C16 C17 C18 107.4(2)
C16 C17 C20 127.1(2)
C18 C17 C20 125.5(2)
C19 C18 C17 108.9(2)
C19 C18 H18 125.6
C17 C18 H18 125.6
N4 C19 C18 106.9(2)
N4 C19 C21 121.1(2)
C18 C19 C21 132.0(3)
C17 C20 H20A 109.5
C17 C20 H20B 109.5
H20A C20 H20B 109.5
C17 C20 H20C 109.5
H20A C20 H20C 109.5
H20B C20 H20C 109.5
C19 C21 H21A 109.5
C19 C21 H21B 109.5
H21A C21 H21B 109.5
C19 C21 H21C 109.5
H21A C21 H21C 109.5
H21B C21 H21C 109.5
C27 C22 C23 118.4(3)
C27 C22 C11 120.6(3)
C23 C22 C11 121.0(3)
C22 C23 C24 119.4(5)
C22 C23 H23 120.3
C24 C23 H23 120.3
C25 C24 C23 119.7(5)
C25 C24 H24 120.1
C23 C24 H24 120.1
C26 C25 C24 120.1(5)
C26 C25 H25 119.9
C24 C25 H25 119.9
C25 C26 C27 120.6(6)
C25 C26 H26 119.7
C27 C26 H26 119.7
C22 C27 C26 121.6(5)
C22 C27 H27 119.2
C26 C27 H27 119.2

loop_
_geom_bond_atom_site_label_1
_geom_bond_atom_site_label_2
_geom_bond_distance
C1 C2 1.360(4)
C1 N1 1.365(3)
C1 C5 1.493(4)
Cl1 C14 1.721(2)
N1 C4 1.383(3)
N1 H1 0.98(3)
C2 C3 1.416(4)
C2 H2 0.9300
Cl2 C8 1.716(2)
N2 C7 1.363(3)
N2 C10 1.384(3)
C3 C4 1.368(3)
C3 C6 1.493(4)
N3 C15 1.328(3)
N3 C12 1.371(3)
N3 H3 0.8600
C4 C7 1.459(3)
N4 C19 1.347(3)
N4 C16 1.393(3)
N4 H4 0.82(3)
C5 H5A 0.9600
C5 H5B 0.9600
C5 H5C 0.9600
C6 H6A 0.9600
C6 H6B 0.9600
C6 H6C 0.9600
C7 C8 1.395(3)
C8 C9 1.387(3)
C9 C10 1.391(3)
C9 H9 0.9300
C10 C11 1.429(3)
C11 C12 1.381(3)
C11 C22 1.487(4)
C12 C13 1.442(3)
C13 C14 1.343(3)
C13 H13 0.9300
C14 C15 1.463(3)
C15 C16 1.423(3)
C16 C17 1.389(3)
C17 C18 1.400(3)
C17 C20 1.499(3)
C18 C19 1.373(3)
C18 H18 0.9300
C19 C21 1.499(3)
C20 H20A 0.9600
C20 H20B 0.9600
C20 H20C 0.9600
C21 H21A 0.9600
C21 H21B 0.9600
C21 H21C 0.9600
C22 C27 1.359(5)
C22 C23 1.384(5)
C23 C24 1.409(6)
C23 H23 0.9300
C24 C25 1.365(7)
C24 H24 0.9300
C25 C26 1.337(7)
C25 H25 0.9300
C26 C27 1.371(5)
C26 H26 0.9300
C27 H27 0.9300

loop_
_platon_squeeze_void_nr
_platon_squeeze_void_average_x
_platon_squeeze_void_average_y
_platon_squeeze_void_average_z
_platon_squeeze_void_volume
_platon_squeeze_void_count_electrons
_platon_squeeze_void_content
1 0.000 0.000 0.064 254 51 ' '
2 0.000 0.500 0.564 254 51 ' '
3 0.500 0.000 0.564 254 51 ' '
4 0.500 0.500 1.064 254 51 ' '
